data_7046889
loop_
_publ_author_name
'Isaac, J. A.'
'Mansour, A.-T.'
'David, R.'
'Kochem, A.'
'Philouze, C.'
'Demeshko, S.'
'Meyer, F.'
'R\'eglier, M'
'Simaan, A. J.'
'Caldarelli, S.'
'Yemloul, M.'
'Jamet, H.'
'Thibon-Pourret, A'
'Belle, C.'

_publ_section_title
;
 Tetranuclear and dinuclear phenoxido bridged copper complexes based on
 unsymmetrical thiosemicarbazone ligands.
;
_journal_issue 29
_journal_name_full 'Dalton transactions (Cambridge, England : 2003)'
_journal_page_first 9665
_journal_page_last 9676
_journal_paper_doi 10.1039/c8dt02452a
_journal_volume 47
_journal_year 2018
_chemical_formula_moiety 'C46 H50 Cu4 N12 O4 S2, 2(C F3 O3 S), 3(C2 H3 N)'
_chemical_formula_sum 'C54 H59 Cu4 F6 N15 O10 S4'
_chemical_formula_weight 1574.56
_space_group_crystal_system monoclinic
_space_group_IT_number 15
_space_group_name_Hall '-C 2yc'
_space_group_name_H-M_alt 'C 1 2/c 1'
_symmetry_space_group_name_Hall '-C 2yc'
_symmetry_space_group_name_H-M 'C 1 2/c 1'
_atom_sites_solution_hydrogens mixed
_atom_sites_solution_primary direct
_audit_creation_date 2016-11-21
_audit_creation_method
;
Olex2 1.2
(compiled 2014.07.22 svn.r2960 for OlexSys, GUI svn.r4862)
;
_audit_update_record
;
2016-12-01 deposited with the CCDC.
2018-06-27 downloaded from the CCDC.
;
_cell_angle_alpha 90
_cell_angle_beta 112.86(3)
_cell_angle_gamma 90
_cell_formula_units_Z 4
_cell_length_a 32.964(7)
_cell_length_b 14.683(3)
_cell_length_c 14.437(3)
_cell_measurement_reflns_used 47707
_cell_measurement_temperature 200
_cell_measurement_theta_max 29.999
_cell_measurement_theta_min 2.775
_cell_volume 6439(3)
_computing_cell_refinement EvalCCD
_computing_data_collection Collect
_computing_data_reduction EvalCCD
_computing_molecular_graphics 'Olex2 (Dolomanov et al., 2009)'
_computing_publication_material 'Olex2 (Dolomanov et al., 2009)'
_computing_structure_refinement
;
SHELXL, G.M. Sheldrick, Acta Cryst.
(2008). A64, 112-122
;
_computing_structure_solution
;
SHELXS, G.M. Sheldrick, Acta Cryst.
(2008). A64, 112-122
;
_diffrn_ambient_temperature 200
_diffrn_detector 'CCD area detector'
_diffrn_detector_type 'APEX II'
_diffrn_measured_fraction_theta_full 0.998
_diffrn_measured_fraction_theta_max 0.993
_diffrn_measurement_device_type Incoatec-Bruker-AXS-enraf-noniusKappaAPEXII
_diffrn_measurement_method 'Phi and omega scans'
_diffrn_radiation_collimation 'Montel optic'
_diffrn_radiation_detector CCD
_diffrn_radiation_monochromator 'Multilayer mirrors'
_diffrn_radiation_probe x-ray
_diffrn_radiation_type MoK\a
_diffrn_radiation_wavelength 0.71073
_diffrn_reflns_av_R_equivalents 0.0594
_diffrn_reflns_av_unetI/netI 0.0543
_diffrn_reflns_Laue_measured_fraction_full 0.998
_diffrn_reflns_Laue_measured_fraction_max 0.993
_diffrn_reflns_limit_h_max 41
_diffrn_reflns_limit_h_min -46
_diffrn_reflns_limit_k_max 20
_diffrn_reflns_limit_k_min -18
_diffrn_reflns_limit_l_max 20
_diffrn_reflns_limit_l_min -17
_diffrn_reflns_number 47707
_diffrn_reflns_point_group_measured_fraction_full 0.998
_diffrn_reflns_point_group_measured_fraction_max 0.993
_diffrn_reflns_theta_full 25.242
_diffrn_reflns_theta_max 29.999
_diffrn_reflns_theta_min 2.775
_diffrn_source 'Incoatec ISG250'
_diffrn_source_target Mo
_diffrn_source_type 'Microfocus sealed tube'
_exptl_absorpt_coefficient_mu 1.518
_exptl_absorpt_correction_T_max 1
_exptl_absorpt_correction_T_min 0.648116
_exptl_absorpt_correction_type multi-scan
_exptl_absorpt_process_details
;
SADABS-2004/1 (Bruker,2004) was used for absorption correction.
R(int) was 0.1829 before and 0.0548 after correction.
The Ratio of minimum to maximum transmission is 0.6481.
The \l/2 correction factor is 0.0015.
;
_exptl_crystal_colour black
_exptl_crystal_colour_primary black
_exptl_crystal_density_diffrn 1.624
_exptl_crystal_description prism
_exptl_crystal_F_000 3208
_exptl_crystal_size_max 0.4
_exptl_crystal_size_mid 0.36
_exptl_crystal_size_min 0.26
_refine_diff_density_max 0.762
_refine_diff_density_min -0.542
_refine_diff_density_rms 0.095
_refine_ls_extinction_method none
_refine_ls_goodness_of_fit_ref 1.075
_refine_ls_hydrogen_treatment constr
_refine_ls_matrix_type full
_refine_ls_number_parameters 438
_refine_ls_number_reflns 9332
_refine_ls_number_restraints 19
_refine_ls_restrained_S_all 1.085
_refine_ls_R_factor_all 0.0838
_refine_ls_R_factor_gt 0.0384
_refine_ls_shift/su_max 0.001
_refine_ls_shift/su_mean 0.000
_refine_ls_structure_factor_coef Fsqd
_refine_ls_weighting_details 'w=1/[\s^2^(Fo^2^)+(0.0355P)^2^+12.4887P] where P=(Fo^2^+2Fc^2^)/3'
_refine_ls_weighting_scheme calc
_refine_ls_wR_factor_gt 0.0822
_refine_ls_wR_factor_ref 0.1020
_reflns_Friedel_coverage 0.000
_reflns_number_gt 6291
_reflns_number_total 9332
_reflns_threshold_expression 'I > 2\s(I)'
_cod_data_source_file c8dt02452a2.cif
_cod_data_source_block nanny
_cod_depositor_comments 'Adding full bibliography for 7046887--7046889.cif.'
_cod_database_code 7046889
_shelx_space_group_comment
;
The symmetry employed for this shelxl refinement is uniquely defined
by the following loop, which should always be used as a source of
symmetry information in preference to the above space-group names.
They are only intended as comments.
;
_olex2_refinement_description
;
1. Fixed Uiso
 At 1.2 times of:
  All C(H) groups, All C(H,H) groups, All N(H) groups, All O(H) groups
 At 1.5 times of:
  All C(H,H,H) groups
2. Restrained distances
 C27-C28
 1.45 with sigma of 0.02
 N8-C27
 1.2 with sigma of 0.02
3. Rigid bond restraints
 C27, C28, N8
 with sigma for 1-2 distances of 0.01 and sigma for 1-3 distances of 0.01
4. Uiso/Uaniso restraints and constraints
C27 \\sim C28 \\sim N8: within 1.7A with sigma of 0.04 and sigma for terminal
atoms of 0.08
5. Others
 Fixed Sof: C28(0.5) H28A(0.5) H28B(0.5) H28C(0.5) N8(0.5) C27(0.5)
6.a Rotating group:
 O2(H2)
6.b Secondary CH2 refined with riding coordinates:
 C18(H18A,H18B), C8(H8A,H8B), C12(H12A,H12B)
6.c Aromatic/amide H refined with riding coordinates:
 N6(H6), C7(H7), C14(H14), C17(H17), C5(H5), C22(H22), C3(H3), C20(H20),
 C15(H15), C16(H16), C21(H21), C23(H23)
6.d Idealised Me refined as rotating group:
 C26(H26A,H26B,H26C), C11(H11A,H11B,H11C), C9(H9A,H9B,H9C), C28(H28A,H28B,H28C)
;
_shelx_shelxl_version_number 2014/7
_olex2_submission_special_instructions 'No special instructions were received'

loop_
_space_group_symop_operation_xyz
'x, y, z'
'-x, y, -z+1/2'
'x+1/2, y+1/2, z'
'-x+1/2, y+1/2, -z+1/2'
'-x, -y, -z'
'x, -y, z-1/2'
'-x+1/2, -y+1/2, -z'
'x+1/2, -y+1/2, z-1/2'

loop_
_atom_site_label
_atom_site_type_symbol
_atom_site_fract_x
_atom_site_fract_y
_atom_site_fract_z
_atom_site_U_iso_or_equiv
_atom_site_adp_type
_atom_site_occupancy
_atom_site_site_symmetry_order
_atom_site_calc_flag
_atom_site_refinement_flags_posn
_atom_site_refinement_flags_adp
_atom_site_refinement_flags_occupancy
_atom_site_disorder_assembly
_atom_site_disorder_group
Cu1 Cu 0.23947(2) 0.35418(2) 0.02554(2) 0.02104(8) Uani 1 1 d . . . . .
Cu2 Cu 0.32758(2) 0.29159(2) 0.16272(2) 0.02147(8) Uani 1 1 d . . . . .
S1 S 0.17070(2) 0.32949(5) 0.01489(5) 0.02524(14) Uani 1 1 d . . . . .
S2 S 0.46476(2) 0.76477(6) 0.49054(6) 0.03585(17) Uani 1 1 d . . . . .
O2 O 0.26736(5) 0.24876(12) 0.10965(12) 0.0223(4) Uani 1 1 d . . . . .
H2 H 0.2547 0.2354 0.1549 0.027 Uiso 1 1 d GR . . . .
O1 O 0.30102(5) 0.38182(12) 0.05093(12) 0.0224(4) Uani 1 1 d . . . . .
N1 N 0.38981(6) 0.33557(15) 0.19790(15) 0.0244(4) Uani 1 1 d . . . . .
N6 N 0.10756(7) 0.44761(16) -0.07529(17) 0.0288(5) Uani 1 1 d . . . . .
H6 H 0.0911 0.4042 -0.0660 0.035 Uiso 1 1 calc R . . . .
N4 N 0.35747(7) 0.18789(16) 0.25017(15) 0.0266(5) Uani 1 1 d . . . . .
N5 N 0.32777(7) 0.40624(16) 0.26660(16) 0.0283(5) Uani 1 1 d . . . . .
N2 N 0.21995(7) 0.47615(15) -0.02286(15) 0.0236(4) Uani 1 1 d . . . . .
C18 C 0.40357(9) 0.3924(2) 0.2902(2) 0.0313(6) Uani 1 1 d . . . . .
H18A H 0.4277 0.4334 0.2920 0.038 Uiso 1 1 calc R . . . .
H18B H 0.4151 0.3523 0.3499 0.038 Uiso 1 1 calc R . . . .
C7 C 0.24579(9) 0.54405(19) -0.01537(19) 0.0273(5) Uani 1 1 d . . . . .
H7 H 0.2321 0.6018 -0.0348 0.033 Uiso 1 1 calc R . . . .
O5 O 0.42542(9) 0.7137(2) 0.4434(2) 0.0707(9) Uani 1 1 d . . . . .
C6 C 0.29300(8) 0.54228(18) 0.01908(18) 0.0247(5) Uani 1 1 d . . . . .
C10 C 0.15127(8) 0.43375(19) -0.04386(18) 0.0243(5) Uani 1 1 d . . . . .
O3 O 0.45931(9) 0.8525(2) 0.5260(2) 0.0675(8) Uani 1 1 d . . . . .
C4 C 0.35851(9) 0.6326(2) 0.0451(2) 0.0316(6) Uani 1 1 d . . . . .
O4 O 0.50094(10) 0.7156(2) 0.5590(2) 0.0745(9) Uani 1 1 d . . . . .
C14 C 0.42660(10) 0.1148(2) 0.3304(2) 0.0369(7) Uani 1 1 d . . . . .
H14 H 0.4573 0.1128 0.3449 0.044 Uiso 1 1 calc R . . . .
C17 C 0.33899(10) 0.1252(2) 0.2896(2) 0.0347(6) Uani 1 1 d . . . . .
H17 H 0.3084 0.1293 0.2759 0.042 Uiso 1 1 calc R . . . .
C5 C 0.31377(9) 0.6251(2) 0.0161(2) 0.0303(6) Uani 1 1 d . . . . .
H5 H 0.2961 0.6781 -0.0070 0.036 Uiso 1 1 calc R . . . .
C8 C 0.39313(8) 0.3872(2) 0.1123(2) 0.0279(6) Uani 1 1 d . . . . .
H8A H 0.3847 0.3464 0.0532 0.033 Uiso 1 1 calc R . . . .
H8B H 0.4242 0.4052 0.1302 0.033 Uiso 1 1 calc R . . . .
C22 C 0.29730(10) 0.5394(2) 0.3078(2) 0.0381(7) Uani 1 1 d . . . . .
H22 H 0.2724 0.5701 0.3105 0.046 Uiso 1 1 calc R . . . .
C26 C 0.34015(12) 0.8067(3) 0.2320(3) 0.0562(10) Uani 1 1 d . . . . .
H26A H 0.3379 0.8614 0.1913 0.084 Uiso 1 1 calc GR . . . .
H26B H 0.3554 0.7587 0.2110 0.084 Uiso 1 1 calc GR . . . .
H26C H 0.3568 0.8211 0.3031 0.084 Uiso 1 1 calc GR . . . .
N3 N 0.17542(7) 0.49846(16) -0.05823(16) 0.0281(5) Uani 1 1 d . . . . .
C13 C 0.40065(8) 0.1825(2) 0.26976(19) 0.0280(6) Uani 1 1 d . . . . .
C1 C 0.31902(8) 0.46337(18) 0.05170(17) 0.0216(5) Uani 1 1 d . . . . .
C3 C 0.38349(9) 0.5546(2) 0.0799(2) 0.0304(6) Uani 1 1 d . . . . .
H3 H 0.4146 0.5589 0.1021 0.036 Uiso 1 1 calc R . . . .
F1 F 0.45095(11) 0.8344(3) 0.3162(2) 0.1120(12) Uani 1 1 d . . . . .
C11 C 0.08663(9) 0.5310(2) -0.1237(2) 0.0386(7) Uani 1 1 d . . . . .
H11A H 0.0931 0.5414 -0.1837 0.058 Uiso 1 1 calc GR . . . .
H11B H 0.0979 0.5821 -0.0770 0.058 Uiso 1 1 calc GR . . . .
H11C H 0.0547 0.5260 -0.1433 0.058 Uiso 1 1 calc GR . . . .
N7 N 0.26247(10) 0.7512(2) 0.2090(2) 0.0522(7) Uani 1 1 d . . . . .
C2 C 0.36506(8) 0.47046(19) 0.08358(18) 0.0241(5) Uani 1 1 d . . . . .
C19 C 0.36663(8) 0.4487(2) 0.29587(18) 0.0273(6) Uani 1 1 d . . . . .
F2 F 0.51771(10) 0.8363(3) 0.4186(3) 0.1270(14) Uani 1 1 d . . . . .
C20 C 0.37267(10) 0.5367(2) 0.3319(2) 0.0353(6) Uani 1 1 d . . . . .
H20 H 0.4006 0.5654 0.3512 0.042 Uiso 1 1 calc R . . . .
F3 F 0.48859(13) 0.7153(3) 0.3477(3) 0.1233(13) Uani 1 1 d . . . . .
C12 C 0.41745(8) 0.2529(2) 0.2178(2) 0.0294(6) Uani 1 1 d . . . . .
H12A H 0.4483 0.2686 0.2606 0.035 Uiso 1 1 calc R . . . .
H12B H 0.4169 0.2280 0.1536 0.035 Uiso 1 1 calc R . . . .
C15 C 0.40757(11) 0.0507(2) 0.3693(2) 0.0434(8) Uani 1 1 d . . . . .
H15 H 0.4249 0.0030 0.4101 0.052 Uiso 1 1 calc R . . . .
C25 C 0.29638(11) 0.7757(2) 0.2181(2) 0.0415(7) Uani 1 1 d . . . . .
C16 C 0.36307(11) 0.0557(2) 0.3489(2) 0.0424(7) Uani 1 1 d . . . . .
H16 H 0.3494 0.0117 0.3756 0.051 Uiso 1 1 calc R . . . .
C21 C 0.33755(11) 0.5823(2) 0.3394(2) 0.0387(7) Uani 1 1 d . . . . .
H21 H 0.3411 0.6423 0.3660 0.046 Uiso 1 1 calc R . . . .
C23 C 0.29361(10) 0.4520(2) 0.2722(2) 0.0340(6) Uani 1 1 d . . . . .
H23 H 0.2658 0.4226 0.2507 0.041 Uiso 1 1 calc R . . . .
C24 C 0.48141(12) 0.7894(3) 0.3887(3) 0.0584(10) Uani 1 1 d . . . . .
C9 C 0.37983(12) 0.7213(2) 0.0364(3) 0.0477(8) Uani 1 1 d . . . . .
H9A H 0.3930 0.7149 -0.0135 0.072 Uiso 1 1 calc GR . . . .
H9B H 0.4028 0.7369 0.1018 0.072 Uiso 1 1 calc GR . . . .
H9C H 0.3576 0.7695 0.0154 0.072 Uiso 1 1 calc GR . . . .
C28 C 0.5078(3) 0.5038(9) 0.4652(8) 0.104(4) Uani 0.5 1 d D U P A -1
H28A H 0.4790 0.5141 0.4683 0.156 Uiso 0.5 1 calc GR . P A -1
H28B H 0.5281 0.5525 0.5016 0.156 Uiso 0.5 1 calc GR . P A -1
H28C H 0.5196 0.4450 0.4960 0.156 Uiso 0.5 1 calc GR . P A -1
N8 N 0.4970(4) 0.5102(8) 0.2815(10) 0.121(5) Uani 0.5 1 d D U P A -1
C27 C 0.5036(3) 0.5037(10) 0.3712(10) 0.112(5) Uani 0.5 1 d D U P A -1

loop_
_atom_site_aniso_label
_atom_site_aniso_U_11
_atom_site_aniso_U_22
_atom_site_aniso_U_33
_atom_site_aniso_U_23
_atom_site_aniso_U_13
_atom_site_aniso_U_12
Cu1 0.01854(14) 0.01888(16) 0.02352(15) 0.00137(12) 0.00578(11) -0.00010(11)
Cu2 0.01806(13) 0.02180(17) 0.02109(14) 0.00108(12) 0.00382(11) -0.00178(11)
S1 0.0210(3) 0.0243(4) 0.0297(3) 0.0027(3) 0.0091(2) 0.0011(2)
S2 0.0317(3) 0.0354(4) 0.0379(4) -0.0012(3) 0.0107(3) -0.0059(3)
O2 0.0185(8) 0.0232(10) 0.0236(8) 0.0024(7) 0.0065(7) -0.0006(7)
O1 0.0199(8) 0.0188(9) 0.0256(8) 0.0005(7) 0.0057(7) -0.0029(7)
N1 0.0201(9) 0.0246(12) 0.0246(10) -0.0018(9) 0.0045(8) -0.0011(8)
N6 0.0219(10) 0.0229(12) 0.0382(12) -0.0028(10) 0.0079(9) 0.0019(9)
N4 0.0274(10) 0.0255(13) 0.0204(10) 0.0013(9) 0.0023(8) -0.0001(9)
N5 0.0341(11) 0.0260(13) 0.0260(11) -0.0023(9) 0.0128(9) -0.0021(9)
N2 0.0233(10) 0.0207(12) 0.0246(10) 0.0016(8) 0.0068(8) 0.0022(8)
C18 0.0284(13) 0.0295(16) 0.0279(13) -0.0066(11) 0.0022(11) -0.0018(11)
C7 0.0319(13) 0.0198(14) 0.0271(13) 0.0039(10) 0.0082(11) 0.0024(10)
O5 0.0571(16) 0.088(2) 0.0653(17) -0.0098(15) 0.0219(14) -0.0454(15)
C6 0.0282(12) 0.0225(14) 0.0214(11) 0.0006(10) 0.0076(10) -0.0036(10)
C10 0.0247(11) 0.0239(14) 0.0222(11) -0.0048(10) 0.0068(10) 0.0029(10)
O3 0.0560(15) 0.0584(19) 0.092(2) -0.0213(16) 0.0329(15) 0.0066(13)
C4 0.0406(15) 0.0265(16) 0.0328(14) -0.0014(11) 0.0198(12) -0.0102(12)
O4 0.082(2) 0.0576(19) 0.0503(15) 0.0094(13) -0.0108(14) 0.0124(15)
C14 0.0336(14) 0.0337(17) 0.0342(15) 0.0009(13) 0.0030(12) 0.0083(13)
C17 0.0340(14) 0.0354(18) 0.0293(14) 0.0083(12) 0.0063(11) -0.0004(12)
C5 0.0364(14) 0.0224(15) 0.0317(14) 0.0023(11) 0.0126(12) -0.0048(11)
C8 0.0229(11) 0.0281(15) 0.0353(14) -0.0013(11) 0.0142(11) -0.0028(10)
C22 0.0474(17) 0.0368(18) 0.0343(15) 0.0004(13) 0.0205(14) 0.0084(14)
C26 0.051(2) 0.070(3) 0.050(2) 0.0103(19) 0.0220(17) -0.0007(19)
N3 0.0233(10) 0.0235(12) 0.0330(12) 0.0016(9) 0.0063(9) 0.0033(9)
C13 0.0249(12) 0.0276(15) 0.0233(12) -0.0051(11) 0.0003(10) 0.0011(10)
C1 0.0249(11) 0.0216(14) 0.0182(11) -0.0018(9) 0.0083(9) -0.0044(9)
C3 0.0290(13) 0.0339(17) 0.0316(13) -0.0016(12) 0.0153(11) -0.0089(11)
F1 0.111(2) 0.139(3) 0.0806(19) 0.067(2) 0.0318(18) 0.022(2)
C11 0.0290(14) 0.0310(17) 0.0472(17) 0.0011(13) 0.0052(13) 0.0095(12)
N7 0.0451(16) 0.051(2) 0.0613(18) 0.0102(15) 0.0219(14) 0.0131(14)
C2 0.0248(12) 0.0259(14) 0.0232(12) -0.0029(10) 0.0111(10) -0.0043(10)
C19 0.0293(13) 0.0298(16) 0.0176(11) -0.0015(10) 0.0037(10) -0.0014(11)
F2 0.084(2) 0.167(4) 0.154(3) 0.013(3) 0.072(2) -0.056(2)
C20 0.0389(15) 0.0311(17) 0.0274(13) -0.0052(12) 0.0037(12) -0.0026(12)
F3 0.167(3) 0.135(3) 0.106(2) -0.020(2) 0.095(2) 0.020(3)
C12 0.0209(11) 0.0293(16) 0.0339(13) -0.0043(12) 0.0060(10) 0.0008(10)
C15 0.0491(18) 0.0363(19) 0.0324(15) 0.0105(13) 0.0023(13) 0.0113(15)
C25 0.0491(18) 0.041(2) 0.0378(16) 0.0092(14) 0.0204(14) 0.0128(15)
C16 0.0509(18) 0.0340(19) 0.0362(15) 0.0114(13) 0.0101(14) 0.0011(14)
C21 0.0552(19) 0.0269(17) 0.0278(14) -0.0030(12) 0.0094(13) 0.0037(14)
C23 0.0376(15) 0.0366(18) 0.0329(14) 0.0012(12) 0.0194(12) 0.0009(12)
C24 0.049(2) 0.064(3) 0.070(3) 0.011(2) 0.0316(19) 0.0013(19)
C9 0.0530(19) 0.0311(19) 0.067(2) 0.0022(16) 0.0318(18) -0.0134(15)
C28 0.044(5) 0.084(8) 0.132(8) 0.044(8) -0.023(6) -0.025(5)
N8 0.045(4) 0.137(9) 0.164(10) -0.049(9) 0.021(8) -0.030(6)
C27 0.033(4) 0.128(11) 0.154(9) -0.086(10) 0.014(7) -0.022(5)

loop_
_atom_type_symbol
_atom_type_description
_atom_type_scat_dispersion_real
_atom_type_scat_dispersion_imag
_atom_type_scat_source
C C 0.0033 0.0016 'International Tables Vol C Tables 4.2.6.8 and 6.1.1.4'
H H 0.0000 0.0000 'International Tables Vol C Tables 4.2.6.8 and 6.1.1.4'
Cu Cu 0.3201 1.2651 'International Tables Vol C Tables 4.2.6.8 and 6.1.1.4'
F F 0.0171 0.0103 'International Tables Vol C Tables 4.2.6.8 and 6.1.1.4'
N N 0.0061 0.0033 'International Tables Vol C Tables 4.2.6.8 and 6.1.1.4'
O O 0.0106 0.0060 'International Tables Vol C Tables 4.2.6.8 and 6.1.1.4'
S S 0.1246 0.1234 'International Tables Vol C Tables 4.2.6.8 and 6.1.1.4'

loop_
_geom_angle_atom_site_label_1
_geom_angle_atom_site_label_2
_geom_angle_atom_site_label_3
_geom_angle
_geom_angle_site_symmetry_1
_geom_angle_site_symmetry_3
S1 Cu1 Cu2 134.44(2) . .
S1 Cu1 O2 93.97(5) . 7
O2 Cu1 Cu2 96.09(5) 7 .
O2 Cu1 Cu2 40.32(5) . .
O2 Cu1 S1 97.65(5) . .
O2 Cu1 O2 83.12(7) . 7
O1 Cu1 Cu2 42.46(5) . .
O1 Cu1 S1 173.10(5) . .
O1 Cu1 O2 81.11(7) . .
O1 Cu1 O2 92.62(7) . 7
N2 Cu1 Cu2 129.12(6) . .
N2 Cu1 S1 86.53(6) . .
N2 Cu1 O2 164.14(8) . .
N2 Cu1 O2 111.96(8) . 7
N2 Cu1 O1 92.90(8) . .
O2 Cu2 Cu1 41.01(5) . .
O2 Cu2 O1 80.57(7) . .
O2 Cu2 N1 171.91(8) . .
O2 Cu2 N4 100.52(9) . .
O2 Cu2 N5 104.11(8) . .
O1 Cu2 Cu1 41.21(5) . .
O1 Cu2 N1 94.26(8) . .
O1 Cu2 N5 85.96(8) . .
N1 Cu2 Cu1 135.02(7) . .
N1 Cu2 N5 81.58(9) . .
N4 Cu2 Cu1 141.53(7) . .
N4 Cu2 O1 166.99(8) . .
N4 Cu2 N1 83.12(9) . .
N4 Cu2 N5 106.16(9) . .
N5 Cu2 Cu1 87.80(6) . .
C10 S1 Cu1 93.55(9) . .
O5 S2 O3 115.47(19) . .
O5 S2 C24 103.12(18) . .
O3 S2 C24 103.5(2) . .
O4 S2 O5 115.5(2) . .
O4 S2 O3 113.56(18) . .
O4 S2 C24 103.4(2) . .
Cu1 O2 Cu1 96.88(7) . 7
Cu1 O2 H2 111.9 . .
Cu1 O2 H2 121.0 7 .
Cu2 O2 Cu1 98.67(8) . .
Cu2 O2 Cu1 106.47(7) . 7
Cu2 O2 H2 117.8 . .
Cu1 O1 Cu2 96.33(8) . .
C1 O1 Cu1 127.77(15) . .
C1 O1 Cu2 122.13(15) . .
C18 N1 Cu2 109.37(16) . .
C18 N1 C8 111.3(2) . .
C8 N1 Cu2 110.42(15) . .
C12 N1 Cu2 106.01(16) . .
C12 N1 C18 109.7(2) . .
C12 N1 C8 109.9(2) . .
C10 N6 H6 118.7 . .
C10 N6 C11 122.5(2) . .
C11 N6 H6 118.7 . .
C17 N4 Cu2 126.93(19) . .
C13 N4 Cu2 113.86(18) . .
C13 N4 C17 119.2(2) . .
C19 N5 Cu2 108.26(17) . .
C19 N5 C23 118.2(2) . .
C23 N5 Cu2 128.99(19) . .
C7 N2 Cu1 124.64(18) . .
C7 N2 N3 114.6(2) . .
N3 N2 Cu1 120.28(17) . .
N1 C18 H18A 109.0 . .
N1 C18 H18B 109.0 . .
N1 C18 C19 112.8(2) . .
H18A C18 H18B 107.8 . .
C19 C18 H18A 109.0 . .
C19 C18 H18B 109.0 . .
N2 C7 H7 116.3 . .
N2 C7 C6 127.3(2) . .
C6 C7 H7 116.3 . .
C5 C6 C7 116.6(2) . .
C5 C6 C1 118.8(2) . .
C1 C6 C7 124.5(2) . .
N6 C10 S1 116.0(2) . .
N3 C10 S1 125.68(19) . .
N3 C10 N6 118.3(2) . .
C5 C4 C3 117.4(3) . .
C5 C4 C9 121.6(3) . .
C3 C4 C9 120.9(3) . .
C13 C14 H14 120.5 . .
C15 C14 H14 120.5 . .
C15 C14 C13 119.1(3) . .
N4 C17 H17 119.1 . .
N4 C17 C16 121.8(3) . .
C16 C17 H17 119.1 . .
C6 C5 H5 118.7 . .
C4 C5 C6 122.6(3) . .
C4 C5 H5 118.7 . .
N1 C8 H8A 108.7 . .
N1 C8 H8B 108.7 . .
N1 C8 C2 114.2(2) . .
H8A C8 H8B 107.6 . .
C2 C8 H8A 108.7 . .
C2 C8 H8B 108.7 . .
C21 C22 H22 120.4 . .
C23 C22 H22 120.4 . .
C23 C22 C21 119.1(3) . .
H26A C26 H26B 109.5 . .
H26A C26 H26C 109.5 . .
H26B C26 H26C 109.5 . .
C25 C26 H26A 109.5 . .
C25 C26 H26B 109.5 . .
C25 C26 H26C 109.5 . .
C10 N3 N2 113.0(2) . .
N4 C13 C14 121.5(3) . .
N4 C13 C12 114.9(2) . .
C14 C13 C12 123.6(2) . .
O1 C1 C6 121.6(2) . .
O1 C1 C2 119.2(2) . .
C2 C1 C6 119.2(2) . .
C4 C3 H3 118.6 . .
C2 C3 C4 122.9(2) . .
C2 C3 H3 118.6 . .
N6 C11 H11A 109.5 . .
N6 C11 H11B 109.5 . .
N6 C11 H11C 109.5 . .
H11A C11 H11B 109.5 . .
H11A C11 H11C 109.5 . .
H11B C11 H11C 109.5 . .
C1 C2 C8 120.2(2) . .
C3 C2 C8 120.5(2) . .
C3 C2 C1 119.1(2) . .
N5 C19 C18 115.1(2) . .
N5 C19 C20 122.4(3) . .
C20 C19 C18 122.4(2) . .
C19 C20 H20 120.6 . .
C21 C20 C19 118.9(3) . .
C21 C20 H20 120.6 . .
N1 C12 C13 110.0(2) . .
N1 C12 H12A 109.7 . .
N1 C12 H12B 109.7 . .
C13 C12 H12A 109.7 . .
C13 C12 H12B 109.7 . .
H12A C12 H12B 108.2 . .
C14 C15 H15 120.2 . .
C14 C15 C16 119.7(3) . .
C16 C15 H15 120.2 . .
N7 C25 C26 178.8(4) . .
C17 C16 C15 118.8(3) . .
C17 C16 H16 120.6 . .
C15 C16 H16 120.6 . .
C22 C21 C20 118.9(3) . .
C22 C21 H21 120.6 . .
C20 C21 H21 120.6 . .
N5 C23 C22 122.5(3) . .
N5 C23 H23 118.7 . .
C22 C23 H23 118.7 . .
F1 C24 S2 111.8(3) . .
F2 C24 S2 111.7(3) . .
F2 C24 F1 108.6(4) . .
F2 C24 F3 106.7(4) . .
F3 C24 S2 111.8(3) . .
F3 C24 F1 106.0(4) . .
C4 C9 H9A 109.5 . .
C4 C9 H9B 109.5 . .
C4 C9 H9C 109.5 . .
H9A C9 H9B 109.5 . .
H9A C9 H9C 109.5 . .
H9B C9 H9C 109.5 . .
H28A C28 H28B 109.5 . .
H28A C28 H28C 109.5 . .
H28B C28 H28C 109.5 . .
C27 C28 H28A 109.5 . .
C27 C28 H28B 109.5 . .
C27 C28 H28C 109.5 . .
N8 C27 C28 174.1(15) . .

loop_
_geom_bond_atom_site_label_1
_geom_bond_atom_site_label_2
_geom_bond_distance
_geom_bond_site_symmetry_2
Cu1 Cu2 2.9551(11) .
Cu1 S1 2.2413(8) .
Cu1 O2 1.9616(18) .
Cu1 O2 2.4089(18) 7
Cu1 O1 1.9589(17) .
Cu1 N2 1.939(2) .
Cu2 O2 1.9342(17) .
Cu2 O1 2.0072(18) .
Cu2 N1 2.018(2) .
Cu2 N4 1.979(2) .
Cu2 N5 2.253(2) .
S1 C10 1.747(3) .
S2 O5 1.421(2) .
S2 O3 1.423(3) .
S2 O4 1.416(3) .
S2 C24 1.794(4) .
O2 Cu1 2.4089(18) 7
O2 H2 0.9229 .
O1 C1 1.335(3) .
N1 C18 1.486(3) .
N1 C8 1.490(3) .
N1 C12 1.478(3) .
N6 H6 0.8800 .
N6 C10 1.348(3) .
N6 C11 1.445(4) .
N4 C17 1.345(4) .
N4 C13 1.342(3) .
N5 C19 1.337(3) .
N5 C23 1.340(4) .
N2 C7 1.288(3) .
N2 N3 1.393(3) .
C18 H18A 0.9900 .
C18 H18B 0.9900 .
C18 C19 1.499(4) .
C7 H7 0.9500 .
C7 C6 1.438(4) .
C6 C5 1.405(4) .
C6 C1 1.409(4) .
C10 N3 1.307(3) .
C4 C5 1.372(4) .
C4 C3 1.387(4) .
C4 C9 1.507(4) .
C14 H14 0.9500 .
C14 C13 1.380(4) .
C14 C15 1.366(5) .
C17 H17 0.9500 .
C17 C16 1.371(4) .
C5 H5 0.9500 .
C8 H8A 0.9900 .
C8 H8B 0.9900 .
C8 C2 1.492(4) .
C22 H22 0.9500 .
C22 C21 1.376(5) .
C22 C23 1.371(4) .
C26 H26A 0.9800 .
C26 H26B 0.9800 .
C26 H26C 0.9800 .
C26 C25 1.451(5) .
C13 C12 1.504(4) .
C1 C2 1.408(3) .
C3 H3 0.9500 .
C3 C2 1.386(4) .
F1 C24 1.313(5) .
C11 H11A 0.9800 .
C11 H11B 0.9800 .
C11 H11C 0.9800 .
N7 C25 1.132(4) .
C19 C20 1.378(4) .
F2 C24 1.300(5) .
C20 H20 0.9500 .
C20 C21 1.378(4) .
F3 C24 1.303(5) .
C12 H12A 0.9900 .
C12 H12B 0.9900 .
C15 H15 0.9500 .
C15 C16 1.382(5) .
C16 H16 0.9500 .
C21 H21 0.9500 .
C23 H23 0.9500 .
C9 H9A 0.9800 .
C9 H9B 0.9800 .
C9 H9C 0.9800 .
C28 H28A 0.9800 .
C28 H28B 0.9800 .
C28 H28C 0.9800 .
C28 C27 1.309(13) .
N8 C27 1.231(13) .

loop_
_geom_hbond_atom_site_label_D
_geom_hbond_atom_site_label_H
_geom_hbond_atom_site_label_A
_geom_hbond_distance_DH
_geom_hbond_distance_HA
_geom_hbond_distance_DA
_geom_hbond_angle_DHA
_geom_hbond_site_symmetry_A
O2 H2 N7 0.92 2.26 3.135(4) 158.4 4_545
N6 H6 O3 0.88 2.10 2.922(3) 154.6 4_545
